data_2235569
loop_
_publ_author_name
'Lv, Yao-hui'
'Zhang, Wei'
'Liu, Hong'

_publ_section_title
;
 2-Amino-3-nitropyridinium 4-hydroxybenzenesulfonate
;
_journal_coeditor_code PK2420
_journal_issue 7
_journal_name_full 'Acta Crystallographica Section E'
_journal_page_first o2169
_journal_paper_doi 10.1107/S1600536812027651
_journal_volume 68
_journal_year 2012
_chemical_formula_iupac 'C5 H6 N3 O2 +, C6 H5 O4 S -'
_chemical_formula_moiety 'C5 H6 N3 O2 +, C6 H5 O4 S -'
_chemical_formula_sum 'C11 H11 N3 O6 S'
_chemical_formula_weight 313.29
_chemical_melting_point 481
_chemical_name_systematic
;
2-Amino-3-nitropyridinium 4-hydroxybenzenesulfonate
;
_space_group_IT_number 9
_symmetry_cell_setting monoclinic
_symmetry_space_group_name_Hall 'C -2yc'
_symmetry_space_group_name_H-M 'C 1 c 1'
_atom_sites_solution_hydrogens geom
_atom_sites_solution_primary direct
_atom_sites_solution_secondary difmap
_audit_creation_method SHELXL-97
_cell_angle_alpha 90.00
_cell_angle_beta 94.042(14)
_cell_angle_gamma 90.00
_cell_formula_units_Z 4
_cell_length_a 9.0683(19)
_cell_length_b 13.5177(16)
_cell_length_c 10.9203(17)
_cell_measurement_reflns_used 1991
_cell_measurement_temperature 293(2)
_cell_measurement_theta_max 27.47
_cell_measurement_theta_min 3.014
_cell_volume 1335.3(4)
_computing_cell_refinement 'CrystalClear (Rigaku, 2005)'
_computing_data_collection 'CrystalClear (Rigaku, 2005)'
_computing_data_reduction 'CrystalClear (Rigaku, 2005)'
_computing_molecular_graphics 'SHELXTL (Sheldrick, 2008)'
_computing_publication_material 'SHELXL97 (Sheldrick, 2008)'
_computing_structure_refinement 'SHELXL97 (Sheldrick, 2008)'
_computing_structure_solution 'SHELXS97 (Sheldrick, 2008)'
_diffrn_ambient_temperature 293(2)
_diffrn_measured_fraction_theta_full 0.962
_diffrn_measured_fraction_theta_max 0.962
_diffrn_measurement_device_type 'Rigaku Mercury CCD'
_diffrn_measurement_method '\w and \f scans'
_diffrn_radiation_monochromator graphite
_diffrn_radiation_source 'fine-focus sealed tube'
_diffrn_radiation_type MoK\a
_diffrn_radiation_wavelength 0.71073
_diffrn_reflns_av_R_equivalents 0.0105
_diffrn_reflns_av_sigmaI/netI 0.0168
_diffrn_reflns_limit_h_max 10
_diffrn_reflns_limit_h_min -10
_diffrn_reflns_limit_k_max 16
_diffrn_reflns_limit_k_min -16
_diffrn_reflns_limit_l_max 12
_diffrn_reflns_limit_l_min -12
_diffrn_reflns_number 4067
_diffrn_reflns_theta_full 25.00
_diffrn_reflns_theta_max 25.00
_diffrn_reflns_theta_min 2.71
_diffrn_standards_number 0
_exptl_absorpt_coefficient_mu 0.275
_exptl_absorpt_correction_T_max 0.942
_exptl_absorpt_correction_T_min 0.879
_exptl_absorpt_correction_type multi-scan
_exptl_absorpt_process_details '(CrystalClear; Rigaku, 2005)'
_exptl_crystal_colour yellow
_exptl_crystal_density_diffrn 1.558
_exptl_crystal_density_method 'not measured'
_exptl_crystal_description block
_exptl_crystal_F_000 648
_exptl_crystal_size_max 0.48
_exptl_crystal_size_mid 0.31
_exptl_crystal_size_min 0.22
_refine_diff_density_max 0.120
_refine_diff_density_min -0.196
_refine_ls_abs_structure_details 'Flack (1983), 825 Friedel pairs'
_refine_ls_abs_structure_Flack 0.05(6)
_refine_ls_extinction_method none
_refine_ls_goodness_of_fit_ref 1.068
_refine_ls_hydrogen_treatment mixed
_refine_ls_matrix_type full
_refine_ls_number_parameters 194
_refine_ls_number_reflns 2005
_refine_ls_number_restraints 2
_refine_ls_restrained_S_all 1.067
_refine_ls_R_factor_all 0.0234
_refine_ls_R_factor_gt 0.0232
_refine_ls_shift/su_max 0.000
_refine_ls_shift/su_mean 0.000
_refine_ls_structure_factor_coef Fsqd
_refine_ls_weighting_details 'calc w=1/[\s^2^(Fo^2^)+(0.0386P)^2^+0.3606P] where P=(Fo^2^+2Fc^2^)/3'
_refine_ls_weighting_scheme calc
_refine_ls_wR_factor_gt 0.0627
_refine_ls_wR_factor_ref 0.0629
_reflns_number_gt 1989
_reflns_number_total 2005
_reflns_threshold_expression I>2\s(I)
_cod_data_source_file pk2420.cif
_cod_data_source_block I
_cod_original_sg_symbol_H-M 'C c'
_cod_database_code 2235569
_cod_database_fobs_code 2235569

loop_
_symmetry_equiv_pos_as_xyz
'x, y, z'
'x, -y, z+1/2'
'x+1/2, y+1/2, z'
'x+1/2, -y+1/2, z+1/2'

loop_
_atom_site_type_symbol
_atom_site_label
_atom_site_fract_x
_atom_site_fract_y
_atom_site_fract_z
_atom_site_U_iso_or_equiv
_atom_site_adp_type
_atom_site_calc_flag
_atom_site_refinement_flags
_atom_site_occupancy
_atom_site_symmetry_multiplicity
S S1 0.61553(5) 0.16714(3) 0.00229(4) 0.03441(13) Uani d . 1 1
O O1 0.27111(18) 0.05257(12) -0.51298(15) 0.0525(4) Uani d . 1 1
O O2 0.35055(19) 0.09208(11) -0.68818(14) 0.0566(4) Uani d . 1 1
O O3 1.09361(18) -0.09220(13) 0.20630(15) 0.0517(4) Uani d . 1 1
O O4 0.57072(19) 0.22726(11) 0.10356(14) 0.0554(5) Uani d . 1 1
O O5 0.49921(15) 0.10255(11) -0.04791(14) 0.0475(4) Uani d . 1 1
O O6 0.67629(17) 0.22667(11) -0.09397(13) 0.0468(4) Uani d . 1 1
N N1 0.4364(2) 0.09853(13) -0.30840(16) 0.0513(5) Uani d . 1 1
H H1A 0.4637 0.1008 -0.2314 0.062 Uiso d R 1 1
H H1B 0.3651 0.0603 -0.3342 0.062 Uiso d R 1 1
N N2 0.35713(19) 0.09660(12) -0.57633(16) 0.0417(4) Uani d . 1 1
N N3 0.61555(19) 0.21303(12) -0.34220(15) 0.0407(4) Uani d . 1 1
H H3A 0.6404 0.2109 -0.2648 0.049 Uiso calc R 1 1
C C3 0.9047(3) -0.05629(15) 0.0470(2) 0.0453(5) Uani d . 1 1
H H1C 0.9272 -0.1133 0.0045 0.054 Uiso calc R 1 1
C C4 0.9832(2) -0.03311(14) 0.15597(17) 0.0369(4) Uani d . 1 1
C C10 0.6574(3) 0.28190(19) -0.5342(2) 0.0583(6) Uani d . 1 1
H H3B 0.7071 0.3261 -0.5819 0.070 Uiso calc R 1 1
C C6 0.8393(2) 0.11399(14) 0.17267(17) 0.0400(5) Uani d . 1 1
H H4A 0.8172 0.1712 0.2149 0.048 Uiso calc R 1 1
C C11 0.6903(3) 0.27529(18) -0.4120(2) 0.0514(6) Uani d . 1 1
H H5A 0.7657 0.3142 -0.3753 0.062 Uiso calc R 1 1
C C9 0.5476(3) 0.22104(17) -0.58661(19) 0.0485(5) Uani d . 1 1
H H6A 0.5247 0.2231 -0.6709 0.058 Uiso calc R 1 1
C C2 0.7930(2) 0.00511(15) 0.00116(18) 0.0417(5) Uani d . 1 1
H H7A 0.7403 -0.0106 -0.0724 0.050 Uiso calc R 1 1
C C7 0.5037(2) 0.15357(14) -0.38655(17) 0.0356(4) Uani d . 1 1
C C8 0.4725(2) 0.15784(13) -0.51561(17) 0.0348(4) Uani d . 1 1
C C5 0.9519(2) 0.05312(16) 0.21828(18) 0.0451(5) Uani d . 1 1
H H10A 1.0069 0.0697 0.2905 0.054 Uiso calc R 1 1
C C1 0.7585(2) 0.09035(13) 0.06404(17) 0.0303(4) Uani d . 1 1
H H3 1.099(3) -0.136(2) 0.164(3) 0.073(10) Uiso d . 1 1

loop_
_atom_site_aniso_label
_atom_site_aniso_U_11
_atom_site_aniso_U_22
_atom_site_aniso_U_33
_atom_site_aniso_U_12
_atom_site_aniso_U_13
_atom_site_aniso_U_23
S1 0.0370(3) 0.0340(2) 0.0317(2) 0.0036(2) -0.00145(17) 0.00220(19)
O1 0.0457(9) 0.0554(9) 0.0561(10) -0.0104(7) 0.0020(8) -0.0067(8)
O2 0.0704(12) 0.0594(9) 0.0378(8) 0.0024(8) -0.0123(8) -0.0111(7)
O3 0.0527(10) 0.0561(9) 0.0451(8) 0.0195(7) -0.0039(7) 0.0041(7)
O4 0.0701(12) 0.0529(9) 0.0430(9) 0.0280(8) 0.0026(8) -0.0038(7)
O5 0.0361(8) 0.0538(8) 0.0510(9) -0.0047(6) -0.0078(7) 0.0087(7)
O6 0.0572(10) 0.0455(8) 0.0361(8) -0.0100(7) -0.0073(7) 0.0109(6)
N1 0.0538(11) 0.0628(11) 0.0362(9) -0.0152(9) -0.0041(8) 0.0116(8)
N2 0.0412(10) 0.0407(9) 0.0418(10) 0.0083(7) -0.0063(8) -0.0073(7)
N3 0.0378(10) 0.0541(9) 0.0295(8) -0.0040(7) -0.0038(7) 0.0022(7)
C3 0.0538(14) 0.0403(10) 0.0411(11) 0.0096(9) -0.0008(10) -0.0083(9)
C4 0.0339(11) 0.0417(9) 0.0350(10) 0.0063(8) 0.0006(8) 0.0049(8)
C10 0.0507(14) 0.0799(16) 0.0439(13) -0.0221(12) 0.0014(10) 0.0151(11)
C6 0.0438(12) 0.0407(10) 0.0345(10) 0.0071(8) -0.0045(9) -0.0081(8)
C11 0.0420(12) 0.0671(14) 0.0444(12) -0.0167(11) -0.0025(10) 0.0023(10)
C9 0.0490(13) 0.0655(14) 0.0304(11) -0.0046(11) -0.0022(10) 0.0068(10)
C2 0.0472(12) 0.0412(10) 0.0352(10) 0.0068(8) -0.0081(9) -0.0083(8)
C7 0.0335(11) 0.0386(9) 0.0341(10) 0.0037(7) -0.0020(8) 0.0016(8)
C8 0.0303(11) 0.0424(9) 0.0312(9) 0.0028(7) -0.0017(8) 0.0002(7)
C5 0.0461(13) 0.0551(11) 0.0326(10) 0.0060(9) -0.0067(9) -0.0069(9)
C1 0.0305(10) 0.0322(8) 0.0281(9) 0.0021(7) 0.0019(7) 0.0017(7)

loop_
_atom_type_symbol
_atom_type_description
_atom_type_scat_dispersion_real
_atom_type_scat_dispersion_imag
_atom_type_scat_source
C C 0.0033 0.0016 'International Tables Vol C Tables 4.2.6.8 and 6.1.1.4'
H H 0.0000 0.0000 'International Tables Vol C Tables 4.2.6.8 and 6.1.1.4'
N N 0.0061 0.0033 'International Tables Vol C Tables 4.2.6.8 and 6.1.1.4'
O O 0.0106 0.0060 'International Tables Vol C Tables 4.2.6.8 and 6.1.1.4'
S S 0.1246 0.1234 'International Tables Vol C Tables 4.2.6.8 and 6.1.1.4'

loop_
_geom_angle_atom_site_label_1
_geom_angle_atom_site_label_2
_geom_angle_atom_site_label_3
_geom_angle
O5 S1 O4 112.97(10)
O5 S1 O6 111.18(8)
O4 S1 O6 112.28(8)
O5 S1 C1 106.70(8)
O4 S1 C1 106.05(9)
O6 S1 C1 107.19(9)
C4 O3 H3 107(2)
C7 N1 H1A 120.0
C7 N1 H1B 120.0
H1A N1 H1B 120.0
O2 N2 O1 123.34(18)
O2 N2 C8 117.85(19)
O1 N2 C8 118.80(16)
C11 N3 C7 124.10(18)
C11 N3 H3A 117.9
C7 N3 H3A 117.9
C2 C3 C4 119.90(18)
C2 C3 H1C 120.1
C4 C3 H1C 120.1
O3 C4 C3 122.25(18)
O3 C4 C5 117.58(18)
C3 C4 C5 120.17(17)
C11 C10 C9 118.2(2)
C11 C10 H3B 120.9
C9 C10 H3B 120.9
C5 C6 C1 120.34(18)
C5 C6 H4A 119.8
C1 C6 H4A 119.8
N3 C11 C10 121.0(2)
N3 C11 H5A 119.5
C10 C11 H5A 119.5
C8 C9 C10 120.65(19)
C8 C9 H6A 119.7
C10 C9 H6A 119.7
C3 C2 C1 120.45(17)
C3 C2 H7A 119.8
C1 C2 H7A 119.8
N1 C7 N3 118.24(16)
N1 C7 C8 126.78(17)
N3 C7 C8 114.98(17)
C9 C8 C7 121.06(18)
C9 C8 N2 117.87(17)
C7 C8 N2 121.05(17)
C6 C5 C4 119.74(17)
C6 C5 H10A 120.1
C4 C5 H10A 120.1
C6 C1 C2 119.37(17)
C6 C1 S1 121.52(15)
C2 C1 S1 119.10(14)

loop_
_geom_bond_atom_site_label_1
_geom_bond_atom_site_label_2
_geom_bond_distance
S1 O5 1.4470(15)
S1 O4 1.4532(15)
S1 O6 1.4622(15)
S1 C1 1.7580(19)
O1 N2 1.232(2)
O2 N2 1.220(2)
O3 C4 1.365(2)
O3 H3 0.75(3)
N1 C7 1.314(2)
N1 H1A 0.8600
N1 H1B 0.8601
N2 C8 1.456(2)
N3 C11 1.350(3)
N3 C7 1.357(2)
N3 H3A 0.8600
C3 C2 1.376(3)
C3 C4 1.379(3)
C3 H1C 0.9300
C4 C5 1.389(3)
C10 C11 1.350(3)
C10 C9 1.384(3)
C10 H3B 0.9300
C6 C5 1.378(3)
C6 C1 1.387(3)
C6 H4A 0.9300
C11 H5A 0.9300
C9 C8 1.368(3)
C9 H6A 0.9300
C2 C1 1.388(3)
C2 H7A 0.9300
C7 C8 1.419(3)
C5 H10A 0.9300

loop_
_geom_hbond_atom_site_label_D
_geom_hbond_atom_site_label_H
_geom_hbond_atom_site_label_A
_geom_hbond_site_symmetry_A
_geom_hbond_distance_DH
_geom_hbond_distance_HA
_geom_hbond_distance_DA
_geom_hbond_angle_DHA
N1 H1A O5 . 0.86 2.01 2.862(2) 172.4
N1 H1B O1 . 0.86 2.08 2.674(2) 126.0
N3 H3A O6 . 0.86 1.88 2.734(2) 170.2
N1 H1B O3 2_454 0.86 2.57 3.125(3) 123.4
O3 H3 O4 3_545 0.75(3) 1.98(3) 2.688(2) 158(3)

loop_
_geom_torsion_atom_site_label_1
_geom_torsion_atom_site_label_2
_geom_torsion_atom_site_label_3
_geom_torsion_atom_site_label_4
_geom_torsion
C2 C3 C4 O3 179.0(2)
C2 C3 C4 C5 -1.4(3)
C7 N3 C11 C10 -0.3(4)
C9 C10 C11 N3 -1.8(4)
C11 C10 C9 C8 1.6(4)
C4 C3 C2 C1 -0.1(3)
C11 N3 C7 N1 -177.9(2)
C11 N3 C7 C8 2.4(3)
C10 C9 C8 C7 0.6(3)
C10 C9 C8 N2 179.3(2)
N1 C7 C8 C9 177.7(2)
N3 C7 C8 C9 -2.6(3)
N1 C7 C8 N2 -0.9(3)
N3 C7 C8 N2 178.80(16)
O2 N2 C8 C9 12.3(3)
O1 N2 C8 C9 -167.30(19)
O2 N2 C8 C7 -168.96(18)
O1 N2 C8 C7 11.4(3)
C1 C6 C5 C4 -1.0(3)
O3 C4 C5 C6 -178.49(19)
C3 C4 C5 C6 1.9(3)
C5 C6 C1 C2 -0.5(3)
C5 C6 C1 S1 -179.21(16)
C3 C2 C1 C6 1.0(3)
C3 C2 C1 S1 179.78(18)
O5 S1 C1 C6 -141.59(17)
O4 S1 C1 C6 -20.9(2)
O6 S1 C1 C6 99.23(19)
O5 S1 C1 C2 39.69(19)
O4 S1 C1 C2 160.38(17)
O6 S1 C1 C2 -79.49(18)
